data_2021087
loop_
_publ_author_name
'Farr\'an, M. \'Angeles'
'Bonet, M. \'Angels'
'Claramunt, Rosa M.'
'Torralba, M. Carmen'
'Alkorta, Ibon'
'Elguero, Jos\'e'

_publ_section_title
;
 The structures of 1,4-diaryl-5-trifluoromethyl-1<i>H</i>-1,2,3-triazoles
 related to J147, a drug for treating Alzheimer's disease
;
_journal_coeditor_code YP3155
_journal_issue 4
_journal_name_full 'Acta Crystallographica Section C'
_journal_page_first 513
_journal_page_last 522
_journal_paper_doi 10.1107/S2053229618004394
_journal_volume 74
_journal_year 2018
_chemical_formula_iupac 'C17 H14 F3 N3 O3'
_chemical_formula_moiety 'C17 H14 F3 N3 O3'
_chemical_formula_sum 'C17 H14 F3 N3 O3'
_chemical_formula_weight 365.31
_chemical_name_systematic 3-[4-(3,4-Dimethoxyphenyl)-5-(trifluoromethyl)-1<i>H</i>-1,2,3-triazol-1-yl]phenol
_space_group_crystal_system monoclinic
_space_group_IT_number 14
_space_group_name_Hall '-P 2ybc'
_space_group_name_H-M_alt 'P 1 21/c 1'
_symmetry_space_group_name_Hall '-P 2ybc'
_symmetry_space_group_name_H-M 'P 1 21/c 1'
_atom_sites_solution_hydrogens geom
_atom_sites_solution_primary direct
_audit_creation_method
;
Olex2 1.2
(compiled 2017.08.10 svn.r3458 for OlexSys, GUI svn.r5381)
;
_cell_angle_alpha 90
_cell_angle_beta 93.904(3)
_cell_angle_gamma 90
_cell_formula_units_Z 4
_cell_length_a 12.267(2)
_cell_length_b 8.4334(14)
_cell_length_c 15.686(3)
_cell_measurement_reflns_used 1754
_cell_measurement_temperature 293(2)
_cell_measurement_theta_max 20.7343
_cell_measurement_theta_min 2.6031
_cell_volume 1619.0(5)
_computing_cell_refinement
;
<i>SMART</i> (Bruker, 2002)
;
_computing_data_collection
;
<i>SAINT</i> (Bruker, 2002)
;
_computing_data_reduction
;
<i>SAINT</i> (Bruker, 2002)
;
_computing_molecular_graphics
;
<i>OLEX2</i> (Dolomanov <i>et al.</i>,  2009)
;
_computing_publication_material
;
<i>OLEX2</i> (Dolomanov <i>et al.</i>,  2009)
;
_computing_structure_refinement
;
SHELXL2014 (Sheldrick, 2015)
;
_computing_structure_solution
;
SHELXS97 (Sheldrick, 2008)
;
_diffrn_ambient_temperature 293(2)
_diffrn_measured_fraction_theta_full 1.000
_diffrn_measured_fraction_theta_max 1.000
_diffrn_measurement_device_type 'Bruker SMART CCD area detector'
_diffrn_measurement_method 'phi and omega scans'
_diffrn_radiation_type MoK\a
_diffrn_radiation_wavelength 0.71073
_diffrn_reflns_av_R_equivalents 0.1456
_diffrn_reflns_limit_h_max 15
_diffrn_reflns_limit_h_min -15
_diffrn_reflns_limit_k_max 10
_diffrn_reflns_limit_k_min -10
_diffrn_reflns_limit_l_max 19
_diffrn_reflns_limit_l_min -19
_diffrn_reflns_number 14139
_diffrn_reflns_theta_full 25.242
_diffrn_reflns_theta_max 25.992
_diffrn_reflns_theta_min 1.664
_exptl_absorpt_coefficient_mu 0.127
_exptl_absorpt_correction_type none
_exptl_crystal_colour colorless
_exptl_crystal_density_diffrn 1.499
_exptl_crystal_description prismatic
_exptl_crystal_F_000 752
_exptl_crystal_size_max 0.59
_exptl_crystal_size_mid 0.11
_exptl_crystal_size_min 0.07
_refine_diff_density_max 0.261
_refine_diff_density_min -0.259
_refine_ls_extinction_method none
_refine_ls_goodness_of_fit_ref 0.972
_refine_ls_hydrogen_treatment constr
_refine_ls_matrix_type full
_refine_ls_number_parameters 235
_refine_ls_number_reflns 3188
_refine_ls_number_restraints 0
_refine_ls_restrained_S_all 0.972
_refine_ls_R_factor_all 0.1731
_refine_ls_R_factor_gt 0.0565
_refine_ls_shift/su_max 0.000
_refine_ls_shift/su_mean 0.000
_refine_ls_structure_factor_coef Fsqd
_refine_ls_weighting_details 'w=1/[\s^2^(Fo^2^)+(0.0845P)^2^] where P=(Fo^2^+2Fc^2^)/3'
_refine_ls_weighting_scheme calc
_refine_ls_wR_factor_gt 0.1340
_refine_ls_wR_factor_ref 0.1894
_reflns_number_gt 1336
_reflns_number_total 3188
_reflns_threshold_expression 'I > 2\s(I)'
_cod_data_source_file yp3155sup1.cif
_cod_data_source_block 7_C17H14F3N3O3
_cod_database_code 2021087
_shelx_space_group_comment
;
The symmetry employed for this shelxl refinement is uniquely defined
by the following loop, which should always be used as a source of
symmetry information in preference to the above space-group names.
They are only intended as comments.
;

loop_
_space_group_symop_operation_xyz
'x, y, z'
'-x, y+1/2, -z+1/2'
'-x, -y, -z'
'x, -y-1/2, z-1/2'

loop_
_atom_site_type_symbol
_atom_site_label
_atom_site_fract_x
_atom_site_fract_y
_atom_site_fract_z
_atom_site_U_iso_or_equiv
_atom_site_adp_type
_atom_site_calc_flag
_atom_site_occupancy
C C20 0.8329(3) -0.0079(7) 0.3176(3) 0.0541(14) Uani d 1
H H20A 0.8974 -0.0300 0.3536 0.081 Uiso calc 1
H H20B 0.7871 0.0645 0.3461 0.081 Uiso calc 1
H H20C 0.7937 -0.1047 0.3054 0.081 Uiso calc 1
C C19 0.9660(4) 0.2263(7) 0.0204(3) 0.0740(19) Uani d 1
H H19A 1.0445 0.2267 0.0249 0.111 Uiso calc 1
H H19B 0.9404 0.1596 -0.0264 0.111 Uiso calc 1
H H19C 0.9397 0.3323 0.0105 0.111 Uiso calc 1
F F1 0.3156(2) 0.2140(3) 0.06978(18) 0.0623(9) Uani d 1
F F3 0.30635(19) 0.4482(3) 0.01740(16) 0.0558(8) Uani d 1
F F2 0.43554(19) 0.3871(3) 0.10946(16) 0.0560(8) Uani d 1
N N1 0.4142(2) 0.2988(4) -0.1121(2) 0.0298(9) Uani d 1
N N3 0.5783(2) 0.2093(4) -0.1062(2) 0.0343(9) Uani d 1
O O3 0.2226(2) 0.6087(4) -0.3331(2) 0.0562(10) Uani d 1
H H3 0.2850 0.6383 -0.3401 0.067 Uiso calc 1
O O2 0.8630(2) 0.0614(4) 0.23952(17) 0.0465(9) Uani d 1
N N2 0.4966(2) 0.2538(4) -0.1594(2) 0.0355(9) Uani d 1
O O1 0.9269(2) 0.1674(4) 0.09764(19) 0.0560(10) Uani d 1
C C9 0.8163(3) 0.1585(5) 0.1025(3) 0.0348(11) Uani d 1
C C5 0.4442(3) 0.2821(5) -0.0270(3) 0.0283(10) Uani d 1
C C11 0.6711(3) 0.0847(5) 0.1904(3) 0.0376(11) Uani d 1
H H11 0.6476 0.0467 0.2417 0.045 Uiso calc 1
C C15 0.2243(3) 0.5046(5) -0.2670(3) 0.0352(11) Uani d 1
C C10 0.7820(3) 0.1010(5) 0.1802(3) 0.0347(11) Uani d 1
C C7 0.6277(3) 0.1829(5) 0.0482(3) 0.0304(10) Uani d 1
C C14 0.3199(3) 0.4599(5) -0.2209(3) 0.0324(11) Uani d 1
H H14 0.3868 0.5033 -0.2332 0.039 Uiso calc 1
C C12 0.5949(3) 0.1252(5) 0.1242(3) 0.0354(11) Uani d 1
H H12 0.5208 0.1129 0.1315 0.042 Uiso calc 1
C C8 0.7407(3) 0.1984(5) 0.0379(3) 0.0337(11) Uani d 1
H H8 0.7640 0.2362 -0.0135 0.040 Uiso calc 1
C C18 0.2155(3) 0.2837(5) -0.1356(3) 0.0394(12) Uani d 1
H H18 0.2129 0.2092 -0.0921 0.047 Uiso calc 1
C C16 0.1246(3) 0.4426(6) -0.2464(3) 0.0432(12) Uani d 1
H H16 0.0603 0.4751 -0.2761 0.052 Uiso calc 1
C C4 0.5508(3) 0.2235(5) -0.0238(3) 0.0293(10) Uani d 1
C C6 0.3750(3) 0.3312(6) 0.0421(3) 0.0372(11) Uani d 1
C C13 0.3138(3) 0.3506(5) -0.1571(2) 0.0283(10) Uani d 1
C C17 0.1217(3) 0.3337(6) -0.1824(3) 0.0447(13) Uani d 1
H H17 0.0547 0.2915 -0.1697 0.054 Uiso calc 1

loop_
_atom_site_aniso_label
_atom_site_aniso_U_11
_atom_site_aniso_U_22
_atom_site_aniso_U_33
_atom_site_aniso_U_12
_atom_site_aniso_U_13
_atom_site_aniso_U_23
C20 0.044(3) 0.084(4) 0.033(3) 0.006(3) -0.004(2) 0.022(3)
C19 0.028(3) 0.143(6) 0.053(4) -0.012(3) 0.011(2) 0.027(4)
F1 0.0571(17) 0.071(2) 0.063(2) -0.0048(15) 0.0358(15) 0.0066(17)
F3 0.0469(16) 0.070(2) 0.0505(17) 0.0315(14) 0.0032(13) -0.0029(15)
F2 0.0472(16) 0.081(2) 0.0382(16) 0.0115(14) -0.0073(12) -0.0202(15)
N1 0.0139(16) 0.048(2) 0.027(2) 0.0033(15) 0.0009(14) 0.0024(18)
N3 0.0168(17) 0.057(3) 0.029(2) 0.0028(16) -0.0017(15) 0.0025(19)
O3 0.0237(16) 0.088(3) 0.056(2) -0.0011(16) -0.0024(14) 0.029(2)
O2 0.0275(16) 0.080(3) 0.0314(17) 0.0019(15) -0.0021(13) 0.0190(17)
N2 0.0194(17) 0.057(3) 0.030(2) 0.0038(16) 0.0027(16) -0.0012(18)
O1 0.0181(16) 0.104(3) 0.046(2) -0.0025(16) 0.0031(14) 0.0230(19)
C9 0.020(2) 0.054(3) 0.031(2) 0.0016(19) 0.0020(18) 0.004(2)
C5 0.0159(19) 0.039(3) 0.030(2) 0.0034(18) 0.0021(17) -0.001(2)
C11 0.027(2) 0.059(3) 0.027(2) 0.004(2) 0.0041(18) 0.012(2)
C15 0.025(2) 0.050(3) 0.030(2) 0.003(2) -0.0001(18) 0.007(2)
C10 0.023(2) 0.048(3) 0.032(2) 0.002(2) -0.0029(18) 0.005(2)
C7 0.021(2) 0.039(3) 0.031(2) 0.0039(18) -0.0027(18) 0.001(2)
C14 0.016(2) 0.050(3) 0.031(2) -0.0018(18) -0.0024(17) 0.005(2)
C12 0.018(2) 0.051(3) 0.037(3) 0.0003(19) 0.0023(18) 0.007(2)
C8 0.019(2) 0.054(3) 0.028(2) -0.0006(19) 0.0043(17) 0.007(2)
C18 0.025(2) 0.053(3) 0.041(3) -0.001(2) 0.0003(19) 0.010(2)
C16 0.018(2) 0.065(4) 0.046(3) -0.002(2) -0.0045(19) 0.004(3)
C4 0.023(2) 0.036(3) 0.029(2) -0.0018(18) -0.0005(18) -0.003(2)
C6 0.033(2) 0.046(3) 0.033(3) 0.006(2) 0.007(2) 0.001(2)
C13 0.015(2) 0.045(3) 0.025(2) 0.0034(18) -0.0009(16) 0.001(2)
C17 0.017(2) 0.062(4) 0.055(3) -0.001(2) 0.004(2) 0.006(3)

loop_
_atom_type_symbol
_atom_type_description
_atom_type_scat_dispersion_real
_atom_type_scat_dispersion_imag
_atom_type_scat_source
C C 0.0033 0.0016 'International Tables Vol C Tables 4.2.6.8 and 6.1.1.4'
H H 0.0000 0.0000 'International Tables Vol C Tables 4.2.6.8 and 6.1.1.4'
F F 0.0171 0.0103 'International Tables Vol C Tables 4.2.6.8 and 6.1.1.4'
N N 0.0061 0.0033 'International Tables Vol C Tables 4.2.6.8 and 6.1.1.4'
O O 0.0106 0.0060 'International Tables Vol C Tables 4.2.6.8 and 6.1.1.4'

loop_
_geom_angle_atom_site_label_1
_geom_angle_atom_site_label_2
_geom_angle_atom_site_label_3
_geom_angle
H20A C20 H20B 109.5
H20A C20 H20C 109.5
H20B C20 H20C 109.5
O2 C20 H20A 109.5
O2 C20 H20B 109.5
O2 C20 H20C 109.5
H19A C19 H19B 109.5
H19A C19 H19C 109.5
H19B C19 H19C 109.5
O1 C19 H19A 109.5
O1 C19 H19B 109.5
O1 C19 H19C 109.5
N2 N1 C5 110.3(3)
N2 N1 C13 117.5(3)
C5 N1 C13 132.2(3)
N2 N3 C4 110.5(3)
C15 O3 H3 109.5
C10 O2 C20 117.9(3)
N3 N2 N1 107.3(3)
C9 O1 C19 117.4(3)
O1 C9 C10 115.2(3)
O1 C9 C8 124.8(4)
C8 C9 C10 120.0(4)
N1 C5 C4 105.1(3)
N1 C5 C6 123.7(3)
C4 C5 C6 131.0(4)
C10 C11 H11 119.9
C10 C11 C12 120.2(4)
C12 C11 H11 119.9
O3 C15 C14 122.8(4)
O3 C15 C16 117.0(4)
C16 C15 C14 120.2(4)
O2 C10 C9 115.6(3)
O2 C10 C11 125.1(4)
C11 C10 C9 119.3(4)
C12 C7 C8 118.6(4)
C12 C7 C4 122.8(3)
C8 C7 C4 118.5(4)
C15 C14 H14 120.7
C13 C14 C15 118.6(4)
C13 C14 H14 120.7
C11 C12 H12 119.5
C7 C12 C11 120.9(4)
C7 C12 H12 119.5
C9 C8 C7 120.9(4)
C9 C8 H8 119.5
C7 C8 H8 119.5
C13 C18 H18 121.7
C17 C18 H18 121.7
C17 C18 C13 116.7(4)
C15 C16 H16 120.2
C17 C16 C15 119.6(4)
C17 C16 H16 120.2
N3 C4 C5 106.8(3)
N3 C4 C7 121.6(3)
C5 C4 C7 131.6(4)
F1 C6 F3 107.3(3)
F1 C6 F2 107.1(4)
F1 C6 C5 112.8(4)
F3 C6 C5 112.1(3)
F2 C6 F3 105.9(4)
F2 C6 C5 111.2(3)
C14 C13 N1 118.3(3)
C14 C13 C18 122.9(4)
C18 C13 N1 118.8(4)
C18 C17 H17 118.9
C16 C17 C18 122.1(4)
C16 C17 H17 118.9

loop_
_geom_bond_atom_site_label_1
_geom_bond_atom_site_label_2
_geom_bond_distance
C20 H20A 0.9600
C20 H20B 0.9600
C20 H20C 0.9600
C20 O2 1.428(5)
C19 H19A 0.9600
C19 H19B 0.9600
C19 H19C 0.9600
C19 O1 1.423(5)
F1 C6 1.319(5)
F3 C6 1.337(5)
F2 C6 1.336(5)
N1 N2 1.349(4)
N1 C5 1.368(5)
N1 C13 1.446(5)
N3 N2 1.315(4)
N3 C4 1.363(5)
O3 H3 0.8200
O3 C15 1.357(5)
O2 C10 1.356(4)
O1 C9 1.366(4)
C9 C10 1.402(6)
C9 C8 1.369(5)
C5 C4 1.396(5)
C5 C6 1.480(5)
C11 H11 0.9300
C11 C10 1.388(5)
C11 C12 1.392(5)
C15 C14 1.388(5)
C15 C16 1.388(5)
C7 C12 1.373(5)
C7 C8 1.413(5)
C7 C4 1.461(5)
C14 H14 0.9300
C14 C13 1.366(5)
C12 H12 0.9300
C8 H8 0.9300
C18 H18 0.9300
C18 C13 1.393(5)
C18 C17 1.388(6)
C16 H16 0.9300
C16 C17 1.362(6)
C17 H17 0.9300

loop_
_geom_hbond_atom_site_label_D
_geom_hbond_atom_site_label_H
_geom_hbond_atom_site_label_A
_geom_hbond_site_symmetry_A
_geom_hbond_distance_DH
_geom_hbond_distance_HA
_geom_hbond_distance_DA
_geom_hbond_angle_DHA
O3 H3 N3 2_654 0.82 2.02 2.813(4) 163.0

loop_
_geom_torsion_atom_site_label_1
_geom_torsion_atom_site_label_2
_geom_torsion_atom_site_label_3
_geom_torsion_atom_site_label_4
_geom_torsion
C20 O2 C10 C9 -175.8(4)
C20 O2 C10 C11 2.5(7)
C19 O1 C9 C10 -179.5(4)
C19 O1 C9 C8 1.7(7)
N1 C5 C4 N3 0.2(4)
N1 C5 C4 C7 179.2(4)
N1 C5 C6 F1 94.9(5)
N1 C5 C6 F3 -26.4(6)
N1 C5 C6 F2 -144.8(4)
O3 C15 C14 C13 -178.0(4)
O3 C15 C16 C17 177.9(4)
N2 N1 C5 C4 -0.1(4)
N2 N1 C5 C6 175.8(4)
N2 N1 C13 C14 -48.9(5)
N2 N1 C13 C18 129.1(4)
N2 N3 C4 C5 -0.3(5)
N2 N3 C4 C7 -179.5(4)
O1 C9 C10 O2 -0.3(6)
O1 C9 C10 C11 -178.7(4)
O1 C9 C8 C7 179.0(4)
C5 N1 N2 N3 -0.1(4)
C5 N1 C13 C14 132.6(5)
C5 N1 C13 C18 -49.4(6)
C15 C14 C13 N1 177.1(4)
C15 C14 C13 C18 -0.9(7)
C15 C16 C17 C18 1.0(7)
C10 C9 C8 C7 0.2(7)
C10 C11 C12 C7 -0.6(7)
C14 C15 C16 C17 -2.1(7)
C12 C11 C10 O2 -178.2(4)
C12 C11 C10 C9 0.0(7)
C12 C7 C8 C9 -0.8(6)
C12 C7 C4 N3 -149.1(4)
C12 C7 C4 C5 32.0(7)
C8 C9 C10 O2 178.6(4)
C8 C9 C10 C11 0.2(7)
C8 C7 C12 C11 1.0(6)
C8 C7 C4 N3 28.5(6)
C8 C7 C4 C5 -150.4(5)
C16 C15 C14 C13 2.0(6)
C4 N3 N2 N1 0.3(5)
C4 C5 C6 F1 -90.4(5)
C4 C5 C6 F3 148.3(4)
C4 C5 C6 F2 29.9(7)
C4 C7 C12 C11 178.6(4)
C4 C7 C8 C9 -178.5(4)
C6 C5 C4 N3 -175.2(4)
C6 C5 C4 C7 3.8(8)
C13 N1 N2 N3 -179.0(3)
C13 N1 C5 C4 178.5(4)
C13 N1 C5 C6 -5.6(7)
C13 C18 C17 C16 0.1(7)
C17 C18 C13 N1 -178.1(4)
C17 C18 C13 C14 -0.2(7)

_cod_database_fobs_code 2021087
